data_4121154
loop_
_publ_author_name
'Santhosh Kumar Podiyanachari'
'Gerald Kehr'
'Christian M\"uck-Lichtenfeld'
'Constantin G. Daniliuc'
'Gerhard Erker'

_publ_section_title
;
 Remarkable Behavior of a Bifunctional Alkynylborane Zirconocene Complex
 toward Donor Ligands and Acetylenes
;
_journal_name_full 'Journal of the American Chemical Society'
_journal_page_first 17444
_journal_page_last 17456
_journal_paper_doi 10.1021/ja408385h
_journal_volume 135
_journal_year 2013
_chemical_formula_sum 'C33 H29 B F10 Si Zr'
_chemical_formula_weight 745.68
_chemical_name_systematic
; 
 ? 
;
_space_group_IT_number 2
_symmetry_cell_setting triclinic
_symmetry_space_group_name_Hall '-P 1'
_symmetry_space_group_name_H-M 'P -1'
_atom_sites_solution_hydrogens geom
_atom_sites_solution_primary direct
_atom_sites_solution_secondary difmap
_audit_creation_method SHELXL-97
_cell_angle_alpha 94.4170(10)
_cell_angle_beta 93.3550(10)
_cell_angle_gamma 116.3510(10)
_cell_formula_units_Z 2
_cell_length_a 10.20830(10)
_cell_length_b 10.8557(2)
_cell_length_c 16.1270(3)
_cell_measurement_reflns_used 3766
_cell_measurement_temperature 223(2)
_cell_measurement_theta_max 28.28
_cell_measurement_theta_min 4.08
_cell_volume 1588.09(5)
_computing_cell_refinement 'Collect (Nonius B.V., 1998)'
_computing_data_collection 'Collect (Nonius B.V., 1998)'
_computing_data_reduction 'Denzo-SMN (Otwinowski & Minor, 1997)'
_computing_molecular_graphics 'XP (BrukerAXS, 2000)'
_computing_publication_material 'SHELXL-97 (Sheldrick, 1997)'
_computing_structure_refinement 'SHELXL-97 (Sheldrick, 1997)'
_computing_structure_solution 'SHELXS-97 (Sheldrick, 1990)'
_diffrn_ambient_temperature 223(2)
_diffrn_measured_fraction_theta_full 0.977
_diffrn_measured_fraction_theta_max 0.977
_diffrn_measurement_device_type 'Nonius KappaCCD APEXII'
_diffrn_measurement_method '\w and \f scans'
_diffrn_radiation_monochromator 'Montel mirror'
_diffrn_radiation_source 'rotating anode Nonius FR591'
_diffrn_radiation_type MoK\a
_diffrn_radiation_wavelength 0.71073
_diffrn_reflns_av_R_equivalents 0.031
_diffrn_reflns_av_sigmaI/netI 0.0296
_diffrn_reflns_limit_h_max 12
_diffrn_reflns_limit_h_min -12
_diffrn_reflns_limit_k_max 12
_diffrn_reflns_limit_k_min -12
_diffrn_reflns_limit_l_max 18
_diffrn_reflns_limit_l_min -19
_diffrn_reflns_number 14290
_diffrn_reflns_theta_full 25.00
_diffrn_reflns_theta_max 25.00
_diffrn_reflns_theta_min 4.15
_exptl_absorpt_coefficient_mu 0.466
_exptl_absorpt_correction_T_max 0.9250
_exptl_absorpt_correction_T_min 0.8539
_exptl_absorpt_correction_type multi-scan
_exptl_absorpt_process_details 'Denzo (Otwinowski, Borek, Majewski & Minor, 2003)'
_exptl_crystal_colour yellow
_exptl_crystal_density_diffrn 1.559
_exptl_crystal_description prism
_exptl_crystal_F_000 752
_exptl_crystal_size_max 0.35
_exptl_crystal_size_mid 0.23
_exptl_crystal_size_min 0.17
_refine_diff_density_max 1.565
_refine_diff_density_min -1.156
_refine_diff_density_rms 0.066
_refine_ls_extinction_method none
_refine_ls_goodness_of_fit_ref 1.103
_refine_ls_hydrogen_treatment mixed
_refine_ls_matrix_type full
_refine_ls_number_parameters 425
_refine_ls_number_reflns 5455
_refine_ls_number_restraints 0
_refine_ls_restrained_S_all 1.103
_refine_ls_R_factor_all 0.0482
_refine_ls_R_factor_gt 0.0466
_refine_ls_shift/su_max 0.001
_refine_ls_shift/su_mean 0.000
_refine_ls_structure_factor_coef Fsqd
_refine_ls_weighting_details 'calc w=1/[\s^2^(Fo^2^)+(0.0080P)^2^+3.7937P] where P=(Fo^2^+2Fc^2^)/3'
_refine_ls_weighting_scheme calc
_refine_ls_wR_factor_gt 0.1024
_refine_ls_wR_factor_ref 0.1038
_reflns_number_gt 5285
_reflns_number_total 5455
_reflns_threshold_expression >2sigma(I)
_cod_data_source_file ja408385h_si_002_05.cif
_cod_data_source_block erk6647
_cod_original_cell_volume 1588.09(4)
_cod_database_code 4121154

loop_
_symmetry_equiv_pos_as_xyz
'x, y, z'
'-x, -y, -z'

loop_
_atom_site_label
_atom_site_type_symbol
_atom_site_fract_x
_atom_site_fract_y
_atom_site_fract_z
_atom_site_U_iso_or_equiv
_atom_site_adp_type
_atom_site_occupancy
_atom_site_symmetry_multiplicity
_atom_site_calc_flag
_atom_site_refinement_flags
Zr1 Zr 0.42037(4) 0.93253(3) 0.249713(19) 0.03352(11) Uani 1 1 d .
Si1 Si 0.84424(12) 1.09180(11) 0.17105(7) 0.0428(2) Uani 1 1 d .
C1 C 0.6826(4) 0.9609(4) 0.2142(2) 0.0342(7) Uani 1 1 d .
C2 C 0.6141(4) 0.8552(3) 0.2445(2) 0.0352(7) Uani 1 1 d .
C3 C 0.3509(4) 0.6991(4) 0.3099(2) 0.0341(7) Uani 1 1 d .
H3 H 0.314(4) 0.615(4) 0.336(3) 0.054(12) Uiso 1 1 d .
C4 C 0.2625(4) 0.7574(3) 0.3117(2) 0.0348(7) Uani 1 1 d .
C5 C 0.1082(3) 0.7005(3) 0.35203(19) 0.0254(6) Uani 1 1 d .
C6 C 0.0301(4) 0.7906(5) 0.3305(3) 0.0539(10) Uani 1 1 d .
H6A H -0.0660 0.7525 0.3510 0.081 Uiso 1 1 calc R
H6B H 0.0190 0.7907 0.2704 0.081 Uiso 1 1 calc R
H6C H 0.0887 0.8846 0.3568 0.081 Uiso 1 1 calc R
C7 C 0.0115(5) 0.5503(5) 0.3066(3) 0.0677(13) Uani 1 1 d .
H7A H 0.0610 0.4934 0.3158 0.101 Uiso 1 1 calc R
H7B H -0.0029 0.5545 0.2471 0.101 Uiso 1 1 calc R
H7C H -0.0830 0.5104 0.3287 0.101 Uiso 1 1 calc R
C8 C 0.1347(5) 0.6985(6) 0.4433(3) 0.0671(13) Uani 1 1 d .
H8A H 0.1901 0.7926 0.4702 0.101 Uiso 1 1 calc R
H8B H 0.1901 0.6470 0.4530 0.101 Uiso 1 1 calc R
H8C H 0.0413 0.6547 0.4665 0.101 Uiso 1 1 calc R
C11 C 0.8103(5) 1.2322(5) 0.1380(3) 0.0627(12) Uani 1 1 d .
H11A H 0.7874 1.2770 0.1854 0.094 Uiso 1 1 calc R
H11B H 0.7282 1.1955 0.0948 0.094 Uiso 1 1 calc R
H11C H 0.8972 1.2990 0.1163 0.094 Uiso 1 1 calc R
C12 C 0.9935(5) 1.1532(5) 0.2545(3) 0.0631(12) Uani 1 1 d .
H12A H 1.0844 1.2149 0.2338 0.095 Uiso 1 1 calc R
H12B H 1.0032 1.0750 0.2739 0.095 Uiso 1 1 calc R
H12C H 0.9725 1.2025 0.3005 0.095 Uiso 1 1 calc R
C13 C 0.8772(5) 0.9989(5) 0.0829(3) 0.0681(13) Uani 1 1 d .
H13A H 0.7972 0.9702 0.0388 0.102 Uiso 1 1 calc R
H13B H 0.8831 0.9179 0.1005 0.102 Uiso 1 1 calc R
H13C H 0.9689 1.0587 0.0622 0.102 Uiso 1 1 calc R
C20 C 0.3710(7) 1.0174(5) 0.1169(3) 0.0755(16) Uani 1 1 d .
H20 H 0.4180 1.1133 0.1141 0.091 Uiso 1 1 calc R
C21 C 0.2350(7) 0.9431(7) 0.1472(3) 0.0757(17) Uani 1 1 d .
H21 H 0.1748 0.9800 0.1689 0.091 Uiso 1 1 calc R
C22 C 0.2060(5) 0.8053(5) 0.1391(2) 0.0602(12) Uani 1 1 d .
H22 H 0.1214 0.7310 0.1536 0.072 Uiso 1 1 calc R
C23 C 0.3240(5) 0.7967(5) 0.1061(2) 0.0527(10) Uani 1 1 d .
H23 H 0.3343 0.7153 0.0948 0.063 Uiso 1 1 calc R
C24 C 0.4231(5) 0.9266(5) 0.0924(2) 0.0595(12) Uani 1 1 d .
H24 H 0.5127 0.9494 0.0698 0.071 Uiso 1 1 calc R
C25 C 0.3859(5) 1.1274(4) 0.3208(3) 0.0544(11) Uani 1 1 d .
H25 H 0.3031 1.1372 0.3007 0.065 Uiso 1 1 calc R
C26 C 0.3913(4) 1.0490(4) 0.3837(2) 0.0444(9) Uani 1 1 d .
H26 H 0.3132 0.9975 0.4142 0.053 Uiso 1 1 calc R
C27 C 0.5325(5) 1.0599(4) 0.3937(2) 0.0473(9) Uani 1 1 d .
H27 H 0.5658 1.0155 0.4314 0.057 Uiso 1 1 calc R
C28 C 0.6158(5) 1.1476(4) 0.3383(3) 0.0555(11) Uani 1 1 d .
H28 H 0.7156 1.1741 0.3328 0.067 Uiso 1 1 calc R
C29 C 0.5259(6) 1.1897(4) 0.2925(3) 0.0604(12) Uani 1 1 d .
H29 H 0.5538 1.2488 0.2503 0.073 Uiso 1 1 calc R
C31 C 0.4856(4) 0.5925(3) 0.20192(19) 0.0313(7) Uani 1 1 d .
F32 F 0.2238(2) 0.4838(2) 0.18339(16) 0.0597(6) Uani 1 1 d .
C32 C 0.3524(4) 0.4922(4) 0.1617(2) 0.0392(8) Uani 1 1 d .
F33 F 0.2079(3) 0.2987(3) 0.06231(18) 0.0809(9) Uani 1 1 d .
C33 C 0.3412(5) 0.3929(4) 0.0983(2) 0.0486(10) Uani 1 1 d .
F34 F 0.4545(4) 0.2970(3) 0.00905(15) 0.0729(8) Uani 1 1 d .
C34 C 0.4648(5) 0.3914(4) 0.0719(2) 0.0485(10) Uani 1 1 d .
F35 F 0.7224(3) 0.4899(3) 0.08267(17) 0.0746(8) Uani 1 1 d .
C35 C 0.5991(5) 0.4881(4) 0.1087(2) 0.0478(10) Uani 1 1 d .
F36 F 0.7423(2) 0.6769(3) 0.20567(15) 0.0588(6) Uani 1 1 d .
C36 C 0.6063(4) 0.5855(4) 0.1720(2) 0.0383(8) Uani 1 1 d .
C41 C 0.5972(3) 0.6915(3) 0.36235(19) 0.0281(6) Uani 1 1 d .
F42 F 0.4578(2) 0.4472(2) 0.33627(13) 0.0457(5) Uani 1 1 d .
C42 C 0.5663(4) 0.5600(3) 0.3827(2) 0.0326(7) Uani 1 1 d .
F43 F 0.6025(3) 0.4024(2) 0.46358(14) 0.0526(6) Uani 1 1 d .
C43 C 0.6374(4) 0.5332(4) 0.4491(2) 0.0367(8) Uani 1 1 d .
F44 F 0.8115(3) 0.6184(3) 0.56782(13) 0.0549(6) Uani 1 1 d .
C44 C 0.7431(4) 0.6419(4) 0.5020(2) 0.0386(8) Uani 1 1 d .
F45 F 0.8782(2) 0.8812(2) 0.53794(13) 0.0521(6) Uani 1 1 d .
C45 C 0.7752(4) 0.7744(4) 0.4868(2) 0.0349(7) Uani 1 1 d .
F46 F 0.7477(2) 0.9308(2) 0.40774(13) 0.0441(5) Uani 1 1 d .
C46 C 0.7053(4) 0.7964(3) 0.4183(2) 0.0314(7) Uani 1 1 d .
B1 B 0.5103(4) 0.7138(4) 0.2794(2) 0.0295(8) Uani 1 1 d .

loop_
_atom_site_aniso_label
_atom_site_aniso_U_11
_atom_site_aniso_U_22
_atom_site_aniso_U_33
_atom_site_aniso_U_23
_atom_site_aniso_U_13
_atom_site_aniso_U_12
Zr1 0.0488(2) 0.03341(19) 0.02549(17) 0.00099(13) -0.00105(13) 0.02586(16)
Si1 0.0420(6) 0.0395(5) 0.0395(5) 0.0070(4) 0.0040(4) 0.0116(5)
C1 0.0313(17) 0.0391(19) 0.0315(17) 0.0029(14) 0.0053(14) 0.0153(15)
C2 0.049(2) 0.0318(18) 0.0294(17) 0.0023(14) 0.0024(15) 0.0224(16)
C3 0.0418(19) 0.0365(18) 0.0280(16) 0.0033(14) 0.0014(14) 0.0215(16)
C4 0.0320(17) 0.0359(18) 0.0315(17) -0.0022(14) 0.0061(14) 0.0114(15)
C5 0.0125(13) 0.0242(15) 0.0368(17) -0.0026(12) -0.0028(12) 0.0074(11)
C6 0.039(2) 0.077(3) 0.052(2) 0.003(2) 0.0050(18) 0.032(2)
C7 0.048(3) 0.060(3) 0.086(3) -0.009(2) 0.013(2) 0.019(2)
C8 0.048(3) 0.089(4) 0.072(3) 0.024(3) 0.016(2) 0.035(3)
C11 0.056(3) 0.049(2) 0.073(3) 0.021(2) 0.006(2) 0.013(2)
C12 0.061(3) 0.062(3) 0.060(3) 0.012(2) 0.001(2) 0.022(2)
C13 0.060(3) 0.063(3) 0.062(3) -0.001(2) 0.012(2) 0.011(2)
C20 0.110(5) 0.056(3) 0.050(3) 0.018(2) -0.025(3) 0.029(3)
C21 0.098(4) 0.121(5) 0.047(3) -0.007(3) -0.018(3) 0.089(4)
C22 0.043(2) 0.084(3) 0.035(2) 0.010(2) -0.0026(17) 0.012(2)
C23 0.079(3) 0.061(3) 0.0255(18) -0.0044(17) -0.0076(18) 0.041(2)
C24 0.057(3) 0.091(4) 0.028(2) 0.019(2) 0.0005(18) 0.030(3)
C25 0.071(3) 0.050(2) 0.057(2) -0.0106(19) -0.002(2) 0.043(2)
C26 0.049(2) 0.043(2) 0.039(2) -0.0083(16) 0.0064(16) 0.0211(18)
C27 0.058(2) 0.050(2) 0.0349(19) -0.0145(17) -0.0059(17) 0.030(2)
C28 0.051(2) 0.046(2) 0.057(3) -0.0220(19) 0.008(2) 0.0142(19)
C29 0.094(4) 0.036(2) 0.050(2) 0.0003(18) 0.015(2) 0.027(2)
C31 0.0407(18) 0.0291(16) 0.0283(16) 0.0052(13) 0.0070(14) 0.0188(14)
F32 0.0365(12) 0.0568(14) 0.0680(16) -0.0140(12) 0.0106(11) 0.0077(11)
C32 0.043(2) 0.0322(18) 0.0402(19) 0.0036(15) 0.0102(16) 0.0142(15)
F33 0.0761(19) 0.0527(15) 0.0698(18) -0.0222(13) 0.0065(14) -0.0057(14)
C33 0.063(3) 0.0281(18) 0.040(2) -0.0015(15) 0.0062(18) 0.0086(18)
F34 0.132(3) 0.0472(14) 0.0469(14) -0.0042(11) 0.0251(15) 0.0467(16)
C34 0.087(3) 0.0340(19) 0.0320(19) 0.0035(15) 0.015(2) 0.033(2)
F35 0.089(2) 0.109(2) 0.0618(16) 0.0054(15) 0.0254(14) 0.0756(19)
C35 0.069(3) 0.061(3) 0.037(2) 0.0118(18) 0.0184(19) 0.048(2)
F36 0.0373(12) 0.0872(18) 0.0536(14) -0.0059(12) 0.0017(10) 0.0322(12)
C36 0.042(2) 0.047(2) 0.0332(18) 0.0047(15) 0.0031(15) 0.0263(17)
C41 0.0302(16) 0.0311(16) 0.0273(16) 0.0040(13) 0.0071(13) 0.0172(14)
F42 0.0605(13) 0.0286(10) 0.0419(11) 0.0044(9) -0.0045(10) 0.0157(10)
C42 0.0379(18) 0.0334(17) 0.0301(17) 0.0040(13) 0.0070(14) 0.0187(15)
F43 0.0795(16) 0.0423(12) 0.0478(13) 0.0149(10) 0.0059(11) 0.0364(12)
C43 0.048(2) 0.0391(19) 0.0332(18) 0.0113(15) 0.0110(15) 0.0269(17)
F44 0.0659(15) 0.0713(16) 0.0402(12) 0.0150(11) -0.0031(11) 0.0420(13)
C44 0.044(2) 0.055(2) 0.0281(17) 0.0100(15) 0.0058(15) 0.0314(18)
F45 0.0480(13) 0.0555(14) 0.0436(12) -0.0013(10) -0.0101(10) 0.0180(11)
C45 0.0314(17) 0.0430(19) 0.0290(17) 0.0002(14) 0.0026(13) 0.0163(15)
F46 0.0504(12) 0.0306(10) 0.0455(12) 0.0021(9) -0.0054(9) 0.0146(9)
C46 0.0324(17) 0.0309(17) 0.0341(17) 0.0066(13) 0.0089(13) 0.0161(14)
B1 0.0345(19) 0.0274(18) 0.0288(18) 0.0022(14) 0.0047(15) 0.0159(15)

loop_
_atom_type_symbol
_atom_type_description
_atom_type_scat_dispersion_real
_atom_type_scat_dispersion_imag
_atom_type_scat_source
C C 0.0033 0.0016 'International Tables Vol C Tables 4.2.6.8 and 6.1.1.4'
H H 0.0000 0.0000 'International Tables Vol C Tables 4.2.6.8 and 6.1.1.4'
B B 0.0013 0.0007 'International Tables Vol C Tables 4.2.6.8 and 6.1.1.4'
F F 0.0171 0.0103 'International Tables Vol C Tables 4.2.6.8 and 6.1.1.4'
Zr Zr -2.9673 0.5597 'International Tables Vol C Tables 4.2.6.8 and 6.1.1.4'
Si Si 0.0817 0.0704 'International Tables Vol C Tables 4.2.6.8 and 6.1.1.4'

loop_
_geom_angle_atom_site_label_1
_geom_angle_atom_site_label_2
_geom_angle_atom_site_label_3
_geom_angle
C4 Zr1 C2 97.09(12)
C4 Zr1 C21 96.55(19)
C2 Zr1 C21 136.12(14)
C4 Zr1 C25 99.88(14)
C2 Zr1 C25 138.19(13)
C21 Zr1 C25 79.24(15)
C4 Zr1 C20 127.53(17)
C2 Zr1 C20 113.53(18)
C21 Zr1 C20 32.59(18)
C25 Zr1 C20 85.01(17)
C4 Zr1 C26 76.29(12)
C2 Zr1 C26 120.47(12)
C21 Zr1 C26 103.26(14)
C25 Zr1 C26 32.09(13)
C20 Zr1 C26 116.62(17)
C4 Zr1 C22 76.21(14)
C2 Zr1 C22 114.16(14)
C21 Zr1 C22 32.07(17)
C25 Zr1 C22 106.91(16)
C20 Zr1 C22 52.95(16)
C26 Zr1 C22 120.82(14)
C4 Zr1 C29 129.18(13)
C2 Zr1 C29 111.96(15)
C21 Zr1 C29 90.35(19)
C25 Zr1 C29 32.47(15)
C20 Zr1 C29 78.13(16)
C26 Zr1 C29 53.21(14)
C22 Zr1 C29 122.42(17)
C4 Zr1 C27 88.07(13)
C2 Zr1 C27 89.85(12)
C21 Zr1 C27 132.13(15)
C25 Zr1 C27 53.13(14)
C20 Zr1 C27 131.00(16)
C26 Zr1 C27 32.01(12)
C22 Zr1 C27 152.46(14)
C29 Zr1 C27 52.95(14)
C4 Zr1 C24 123.14(14)
C2 Zr1 C24 85.25(14)
C21 Zr1 C24 52.74(16)
C25 Zr1 C24 115.47(16)
C20 Zr1 C24 31.20(17)
C26 Zr1 C24 147.50(15)
C22 Zr1 C24 52.34(14)
C29 Zr1 C24 100.76(16)
C27 Zr1 C24 148.75(15)
C4 Zr1 C23 92.03(14)
C2 Zr1 C23 85.24(12)
C21 Zr1 C23 52.76(15)
C25 Zr1 C23 131.62(14)
C20 Zr1 C23 52.12(16)
C26 Zr1 C23 152.52(14)
C22 Zr1 C23 31.74(14)
C29 Zr1 C23 129.68(15)
C27 Zr1 C23 175.06(13)
C24 Zr1 C23 31.28(14)
C4 Zr1 C28 119.79(13)
C2 Zr1 C28 85.36(13)
C21 Zr1 C28 122.17(18)
C25 Zr1 C28 53.09(15)
C20 Zr1 C28 104.81(17)
C26 Zr1 C28 52.78(13)
C22 Zr1 C28 154.20(17)
C29 Zr1 C28 31.88(15)
C27 Zr1 C28 31.73(14)
C24 Zr1 C28 117.03(16)
C23 Zr1 C28 147.69(15)
C4 Zr1 C3 30.41(12)
C2 Zr1 C3 66.72(11)
C21 Zr1 C3 117.11(18)
C25 Zr1 C3 123.66(13)
C20 Zr1 C3 138.65(14)
C26 Zr1 C3 93.49(12)
C22 Zr1 C3 87.99(14)
C29 Zr1 C3 142.31(13)
C27 Zr1 C3 89.62(12)
C24 Zr1 C3 116.23(14)
C23 Zr1 C3 87.98(12)
C28 Zr1 C3 116.17(14)
C4 Zr1 C1 123.99(12)
C2 Zr1 C1 26.93(11)
C21 Zr1 C1 124.25(15)
C25 Zr1 C1 122.19(13)
C20 Zr1 C1 93.89(18)
C26 Zr1 C1 121.02(12)
C22 Zr1 C1 117.88(13)
C29 Zr1 C1 90.70(14)
C27 Zr1 C1 89.65(12)
C24 Zr1 C1 72.40(13)
C23 Zr1 C1 86.20(13)
C28 Zr1 C1 71.90(12)
C3 Zr1 C1 93.64(11)
C13 Si1 C11 110.9(2)
C13 Si1 C12 111.6(2)
C11 Si1 C12 111.6(2)
C13 Si1 C1 105.36(19)
C11 Si1 C1 111.70(19)
C12 Si1 C1 105.45(19)
C2 C1 Si1 155.4(3)
C2 C1 Zr1 67.9(2)
Si1 C1 Zr1 136.71(17)
C1 C2 B1 174.7(4)
C1 C2 Zr1 85.2(2)
B1 C2 Zr1 90.8(2)
C4 C3 B1 144.3(3)
C4 C3 Zr1 59.3(2)
B1 C3 Zr1 85.04(19)
C4 C3 H3 113(2)
B1 C3 H3 103(2)
Zr1 C3 H3 172(2)
C3 C4 C5 126.2(3)
C3 C4 Zr1 90.3(2)
C5 C4 Zr1 143.4(2)
C8 C5 C6 113.2(3)
C8 C5 C7 111.2(4)
C6 C5 C7 107.7(3)
C8 C5 C4 109.5(3)
C6 C5 C4 109.1(3)
C7 C5 C4 105.8(3)
C5 C6 H6A 109.5
C5 C6 H6B 109.5
H6A C6 H6B 109.5
C5 C6 H6C 109.5
H6A C6 H6C 109.5
H6B C6 H6C 109.5
C5 C7 H7A 109.5
C5 C7 H7B 109.5
H7A C7 H7B 109.5
C5 C7 H7C 109.5
H7A C7 H7C 109.5
H7B C7 H7C 109.5
C5 C8 H8A 109.5
C5 C8 H8B 109.5
H8A C8 H8B 109.5
C5 C8 H8C 109.5
H8A C8 H8C 109.5
H8B C8 H8C 109.5
Si1 C11 H11A 109.5
Si1 C11 H11B 109.5
H11A C11 H11B 109.5
Si1 C11 H11C 109.5
H11A C11 H11C 109.5
H11B C11 H11C 109.5
Si1 C12 H12A 109.5
Si1 C12 H12B 109.5
H12A C12 H12B 109.5
Si1 C12 H12C 109.5
H12A C12 H12C 109.5
H12B C12 H12C 109.5
Si1 C13 H13A 109.5
Si1 C13 H13B 109.5
H13A C13 H13B 109.5
Si1 C13 H13C 109.5
H13A C13 H13C 109.5
H13B C13 H13C 109.5
C24 C20 C21 108.0(4)
C24 C20 Zr1 75.6(2)
C21 C20 Zr1 73.0(2)
C24 C20 H20 126.0
C21 C20 H20 126.0
Zr1 C20 H20 117.5
C22 C21 C20 107.2(4)
C22 C21 Zr1 75.3(2)
C20 C21 Zr1 74.5(3)
C22 C21 H21 126.4
C20 C21 H21 126.4
Zr1 C21 H21 116.0
C23 C22 C21 107.5(4)
C23 C22 Zr1 74.7(2)
C21 C22 Zr1 72.6(3)
C23 C22 H22 126.2
C21 C22 H22 126.2
Zr1 C22 H22 118.5
C24 C23 C22 108.4(4)
C24 C23 Zr1 74.3(2)
C22 C23 Zr1 73.6(2)
C24 C23 H23 125.8
C22 C23 H23 125.8
Zr1 C23 H23 118.2
C20 C24 C23 108.9(5)
C20 C24 Zr1 73.2(3)
C23 C24 Zr1 74.4(2)
C20 C24 H24 125.6
C23 C24 H24 125.6
Zr1 C24 H24 118.6
C26 C25 C29 108.0(4)
C26 C25 Zr1 74.7(2)
C29 C25 Zr1 74.7(2)
C26 C25 H25 126.0
C29 C25 H25 126.0
Zr1 C25 H25 116.7
C25 C26 C27 108.1(4)
C25 C26 Zr1 73.2(2)
C27 C26 Zr1 74.5(2)
C25 C26 H26 126.0
C27 C26 H26 126.0
Zr1 C26 H26 118.3
C28 C27 C26 108.2(4)
C28 C27 Zr1 74.8(2)
C26 C27 Zr1 73.5(2)
C28 C27 H27 125.9
C26 C27 H27 125.9
Zr1 C27 H27 117.7
C27 C28 C29 108.2(4)
C27 C28 Zr1 73.4(2)
C29 C28 Zr1 73.2(2)
C27 C28 H28 125.9
C29 C28 H28 125.9
Zr1 C28 H28 119.4
C28 C29 C25 107.5(4)
C28 C29 Zr1 75.0(2)
C25 C29 Zr1 72.8(2)
C28 C29 H29 126.3
C25 C29 H29 126.3
Zr1 C29 H29 118.0
C36 C31 C32 113.6(3)
C36 C31 B1 119.5(3)
C32 C31 B1 126.9(3)
F32 C32 C31 121.4(3)
F32 C32 C33 115.2(3)
C31 C32 C33 123.4(3)
F33 C33 C34 119.9(3)
F33 C33 C32 120.0(4)
C34 C33 C32 120.1(4)
F34 C34 C33 120.3(4)
F34 C34 C35 120.5(4)
C33 C34 C35 119.2(3)
F35 C35 C34 120.2(4)
F35 C35 C36 120.6(4)
C34 C35 C36 119.2(4)
F36 C36 C31 119.5(3)
F36 C36 C35 115.9(3)
C31 C36 C35 124.5(4)
C42 C41 C46 112.9(3)
C42 C41 B1 121.3(3)
C46 C41 B1 125.8(3)
F42 C42 C43 115.7(3)
F42 C42 C41 119.7(3)
C43 C42 C41 124.6(3)
F43 C43 C44 119.8(3)
F43 C43 C42 120.8(3)
C44 C43 C42 119.4(3)
F44 C44 C45 120.8(3)
F44 C44 C43 120.4(3)
C45 C44 C43 118.8(3)
F45 C45 C44 119.3(3)
F45 C45 C46 120.7(3)
C44 C45 C46 119.9(3)
F46 C46 C45 115.3(3)
F46 C46 C41 120.4(3)
C45 C46 C41 124.4(3)
C2 B1 C41 109.8(3)
C2 B1 C31 103.7(3)
C41 B1 C31 108.8(2)
C2 B1 C3 117.0(3)
C41 B1 C3 105.4(2)
C31 B1 C3 112.0(3)

loop_
_geom_bond_atom_site_label_1
_geom_bond_atom_site_label_2
_geom_bond_distance
Zr1 C4 2.230(3)
Zr1 C2 2.471(3)
Zr1 C21 2.487(4)
Zr1 C25 2.500(4)
Zr1 C20 2.506(4)
Zr1 C26 2.518(3)
Zr1 C22 2.521(4)
Zr1 C29 2.525(4)
Zr1 C27 2.530(3)
Zr1 C24 2.535(4)
Zr1 C23 2.536(4)
Zr1 C28 2.548(4)
Zr1 C3 2.594(4)
Zr1 C1 2.658(3)
Si1 C13 1.814(5)
Si1 C11 1.816(5)
Si1 C12 1.816(5)
Si1 C1 1.852(3)
C1 C2 1.208(5)
C2 B1 1.599(5)
C3 C4 1.313(5)
C3 B1 1.670(5)
C3 H3 0.96(4)
C4 C5 1.613(4)
C5 C8 1.485(6)
C5 C6 1.557(5)
C5 C7 1.573(5)
C6 H6A 0.9700
C6 H6B 0.9700
C6 H6C 0.9700
C7 H7A 0.9700
C7 H7B 0.9700
C7 H7C 0.9700
C8 H8A 0.9700
C8 H8B 0.9700
C8 H8C 0.9700
C11 H11A 0.9700
C11 H11B 0.9700
C11 H11C 0.9700
C12 H12A 0.9700
C12 H12B 0.9700
C12 H12C 0.9700
C13 H13A 0.9700
C13 H13B 0.9700
C13 H13C 0.9700
C20 C24 1.356(7)
C20 C21 1.401(8)
C20 H20 0.9400
C21 C22 1.384(7)
C21 H21 0.9400
C22 C23 1.383(6)
C22 H22 0.9400
C23 C24 1.367(6)
C23 H23 0.9400
C24 H24 0.9400
C25 C26 1.387(6)
C25 C29 1.405(6)
C25 H25 0.9400
C26 C27 1.392(5)
C26 H26 0.9400
C27 C28 1.388(6)
C27 H27 0.9400
C28 C29 1.393(7)
C28 H28 0.9400
C29 H29 0.9400
C31 C36 1.381(5)
C31 C32 1.388(5)
C31 B1 1.666(5)
F32 C32 1.344(4)
C32 C33 1.388(5)
F33 C33 1.348(5)
C33 C34 1.362(6)
F34 C34 1.349(4)
C34 C35 1.365(6)
F35 C35 1.342(4)
C35 C36 1.386(5)
F36 C36 1.346(4)
C41 C42 1.390(4)
C41 C46 1.393(5)
C41 B1 1.654(5)
F42 C42 1.358(4)
C42 C43 1.379(5)
F43 C43 1.345(4)
C43 C44 1.375(5)
F44 C44 1.339(4)
C44 C45 1.371(5)
F45 C45 1.341(4)
C45 C46 1.374(5)
F46 C46 1.353(4)

loop_
_geom_torsion_atom_site_label_1
_geom_torsion_atom_site_label_2
_geom_torsion_atom_site_label_3
_geom_torsion_atom_site_label_4
_geom_torsion
C13 Si1 C1 C2 58.7(8)
C11 Si1 C1 C2 179.1(7)
C12 Si1 C1 C2 -59.5(7)
C13 Si1 C1 Zr1 -125.5(3)
C11 Si1 C1 Zr1 -5.1(3)
C12 Si1 C1 Zr1 116.3(3)
C4 Zr1 C1 C2 2.9(3)
C21 Zr1 C1 C2 -125.8(3)
C25 Zr1 C1 C2 134.9(2)
C20 Zr1 C1 C2 -138.6(2)
C26 Zr1 C1 C2 97.0(2)
C22 Zr1 C1 C2 -88.9(3)
C29 Zr1 C1 C2 143.3(2)
C27 Zr1 C1 C2 90.3(2)
C24 Zr1 C1 C2 -115.6(3)
C23 Zr1 C1 C2 -87.0(2)
C28 Zr1 C1 C2 117.1(3)
C3 Zr1 C1 C2 0.7(2)
C4 Zr1 C1 Si1 -175.2(2)
C2 Zr1 C1 Si1 -178.1(4)
C21 Zr1 C1 Si1 56.1(3)
C25 Zr1 C1 Si1 -43.2(3)
C20 Zr1 C1 Si1 43.3(3)
C26 Zr1 C1 Si1 -81.1(3)
C22 Zr1 C1 Si1 93.0(3)
C29 Zr1 C1 Si1 -34.8(3)
C27 Zr1 C1 Si1 -87.8(2)
C24 Zr1 C1 Si1 66.3(3)
C23 Zr1 C1 Si1 94.9(2)
C28 Zr1 C1 Si1 -61.0(3)
C3 Zr1 C1 Si1 -177.4(2)
Si1 C1 C2 B1 -142(3)
Zr1 C1 C2 B1 41(4)
Si1 C1 C2 Zr1 176.9(7)
C4 Zr1 C2 C1 -177.6(2)
C21 Zr1 C2 C1 75.3(3)
C25 Zr1 C2 C1 -64.1(3)
C20 Zr1 C2 C1 46.1(3)
C26 Zr1 C2 C1 -99.3(2)
C22 Zr1 C2 C1 104.4(2)
C29 Zr1 C2 C1 -40.1(3)
C27 Zr1 C2 C1 -89.5(2)
C24 Zr1 C2 C1 59.6(2)
C23 Zr1 C2 C1 91.0(2)
C28 Zr1 C2 C1 -58.1(2)
C3 Zr1 C2 C1 -179.2(3)
C4 Zr1 C2 B1 5.9(2)
C21 Zr1 C2 B1 -101.3(3)
C25 Zr1 C2 B1 119.4(2)
C20 Zr1 C2 B1 -130.5(2)
C26 Zr1 C2 B1 84.1(2)
C22 Zr1 C2 B1 -72.2(2)
C29 Zr1 C2 B1 143.3(2)
C27 Zr1 C2 B1 93.9(2)
C24 Zr1 C2 B1 -117.0(2)
C23 Zr1 C2 B1 -85.6(2)
C28 Zr1 C2 B1 125.4(2)
C3 Zr1 C2 B1 4.26(17)
C1 Zr1 C2 B1 -176.6(3)
C2 Zr1 C3 C4 176.8(2)
C21 Zr1 C3 C4 -51.8(3)
C25 Zr1 C3 C4 43.3(3)
C20 Zr1 C3 C4 -83.4(3)
C26 Zr1 C3 C4 55.0(2)
C22 Zr1 C3 C4 -65.7(2)
C29 Zr1 C3 C4 80.6(3)
C27 Zr1 C3 C4 86.8(2)
C24 Zr1 C3 C4 -111.4(2)
C23 Zr1 C3 C4 -97.5(2)
C28 Zr1 C3 C4 104.9(2)
C1 Zr1 C3 C4 176.5(2)
C4 Zr1 C3 B1 179.1(3)
C2 Zr1 C3 B1 -4.09(17)
C21 Zr1 C3 B1 127.3(2)
C25 Zr1 C3 B1 -137.60(19)
C20 Zr1 C3 B1 95.6(3)
C26 Zr1 C3 B1 -125.88(19)
C22 Zr1 C3 B1 113.4(2)
C29 Zr1 C3 B1 -100.3(3)
C27 Zr1 C3 B1 -94.09(19)
C24 Zr1 C3 B1 67.7(2)
C23 Zr1 C3 B1 81.60(19)
C28 Zr1 C3 B1 -76.1(2)
C1 Zr1 C3 B1 -4.46(18)
B1 C3 C4 C5 -179.4(4)
Zr1 C3 C4 C5 -177.8(4)
B1 C3 C4 Zr1 -1.6(5)
C2 Zr1 C4 C3 -2.9(2)
C21 Zr1 C4 C3 135.3(2)
C25 Zr1 C4 C3 -144.6(2)
C20 Zr1 C4 C3 124.1(3)
C26 Zr1 C4 C3 -122.6(2)
C22 Zr1 C4 C3 110.3(2)
C29 Zr1 C4 C3 -128.9(2)
C27 Zr1 C4 C3 -92.5(2)
C24 Zr1 C4 C3 86.0(3)
C23 Zr1 C4 C3 82.5(2)
C28 Zr1 C4 C3 -91.6(2)
C1 Zr1 C4 C3 -4.3(3)
C2 Zr1 C4 C5 174.1(4)
C21 Zr1 C4 C5 -47.7(4)
C25 Zr1 C4 C5 32.5(4)
C20 Zr1 C4 C5 -58.8(4)
C26 Zr1 C4 C5 54.4(4)
C22 Zr1 C4 C5 -72.7(4)
C29 Zr1 C4 C5 48.1(4)
C27 Zr1 C4 C5 84.5(4)
C24 Zr1 C4 C5 -97.0(4)
C23 Zr1 C4 C5 -100.5(4)
C28 Zr1 C4 C5 85.4(4)
C3 Zr1 C4 C5 177.0(5)
C1 Zr1 C4 C5 172.8(3)
C3 C4 C5 C8 62.8(4)
Zr1 C4 C5 C8 -113.5(4)
C3 C4 C5 C6 -172.8(3)
Zr1 C4 C5 C6 10.9(5)
C3 C4 C5 C7 -57.2(4)
Zr1 C4 C5 C7 126.5(4)
C4 Zr1 C20 C24 -93.6(4)
C2 Zr1 C20 C24 26.7(4)
C21 Zr1 C20 C24 -114.4(4)
C25 Zr1 C20 C24 167.8(3)
C26 Zr1 C20 C24 173.5(3)
C22 Zr1 C20 C24 -76.6(3)
C29 Zr1 C20 C24 135.7(4)
C27 Zr1 C20 C24 138.7(3)
C23 Zr1 C20 C24 -36.3(3)
C28 Zr1 C20 C24 118.1(3)
C3 Zr1 C20 C24 -54.2(5)
C1 Zr1 C20 C24 45.8(3)
C4 Zr1 C20 C21 20.8(4)
C2 Zr1 C20 C21 141.1(3)
C25 Zr1 C20 C21 -77.8(3)
C26 Zr1 C20 C21 -72.1(3)
C22 Zr1 C20 C21 37.8(3)
C29 Zr1 C20 C21 -109.9(4)
C27 Zr1 C20 C21 -106.9(3)
C24 Zr1 C20 C21 114.4(4)
C23 Zr1 C20 C21 78.1(3)
C28 Zr1 C20 C21 -127.5(3)
C3 Zr1 C20 C21 60.2(4)
C1 Zr1 C20 C21 160.2(3)
C24 C20 C21 C22 -0.8(5)
Zr1 C20 C21 C22 -68.8(3)
C24 C20 C21 Zr1 68.0(3)
C4 Zr1 C21 C22 -50.6(3)
C2 Zr1 C21 C22 56.8(4)
C25 Zr1 C21 C22 -149.4(3)
C20 Zr1 C21 C22 112.9(4)
C26 Zr1 C21 C22 -128.0(3)
C29 Zr1 C21 C22 179.9(3)
C27 Zr1 C21 C22 -143.9(3)
C24 Zr1 C21 C22 76.6(3)
C23 Zr1 C21 C22 37.0(3)
C28 Zr1 C21 C22 177.9(3)
C3 Zr1 C21 C22 -27.0(3)
C1 Zr1 C21 C22 88.8(3)
C4 Zr1 C21 C20 -163.5(3)
C2 Zr1 C21 C20 -56.1(4)
C25 Zr1 C21 C20 97.6(3)
C26 Zr1 C21 C20 119.1(3)
C22 Zr1 C21 C20 -112.9(4)
C29 Zr1 C21 C20 66.9(3)
C27 Zr1 C21 C20 103.2(3)
C24 Zr1 C21 C20 -36.3(3)
C23 Zr1 C21 C20 -75.9(3)
C28 Zr1 C21 C20 65.0(3)
C3 Zr1 C21 C20 -139.9(3)
C1 Zr1 C21 C20 -24.1(4)
C20 C21 C22 C23 1.1(5)
Zr1 C21 C22 C23 -67.1(3)
C20 C21 C22 Zr1 68.2(3)
C4 Zr1 C22 C23 -117.8(3)
C2 Zr1 C22 C23 -26.1(3)
C21 Zr1 C22 C23 114.4(4)
C25 Zr1 C22 C23 145.9(3)
C20 Zr1 C22 C23 76.0(3)
C26 Zr1 C22 C23 177.7(2)
C29 Zr1 C22 C23 114.3(3)
C27 Zr1 C22 C23 -174.7(3)
C24 Zr1 C22 C23 36.4(3)
C28 Zr1 C22 C23 110.3(4)
C3 Zr1 C22 C23 -89.4(3)
C1 Zr1 C22 C23 3.6(3)
C4 Zr1 C22 C21 127.8(3)
C2 Zr1 C22 C21 -140.5(3)
C25 Zr1 C22 C21 31.5(3)
C20 Zr1 C22 C21 -38.4(3)
C26 Zr1 C22 C21 63.3(3)
C29 Zr1 C22 C21 -0.1(4)
C27 Zr1 C22 C21 70.8(4)
C24 Zr1 C22 C21 -78.0(3)
C23 Zr1 C22 C21 -114.4(4)
C28 Zr1 C22 C21 -4.1(5)
C3 Zr1 C22 C21 156.2(3)
C1 Zr1 C22 C21 -110.8(3)
C21 C22 C23 C24 -1.1(5)
Zr1 C22 C23 C24 -66.7(3)
C21 C22 C23 Zr1 65.7(3)
C4 Zr1 C23 C24 174.4(3)
C2 Zr1 C23 C24 -88.7(3)
C21 Zr1 C23 C24 77.7(3)
C25 Zr1 C23 C24 69.2(3)
C20 Zr1 C23 C24 36.2(3)
C26 Zr1 C23 C24 110.8(4)
C22 Zr1 C23 C24 115.1(4)
C29 Zr1 C23 C24 26.1(4)
C27 Zr1 C23 C24 -94.5(17)
C28 Zr1 C23 C24 -15.1(4)
C3 Zr1 C23 C24 -155.5(3)
C1 Zr1 C23 C24 -61.7(3)
C4 Zr1 C23 C22 59.3(3)
C2 Zr1 C23 C22 156.2(3)
C21 Zr1 C23 C22 -37.4(3)
C25 Zr1 C23 C22 -45.8(4)
C20 Zr1 C23 C22 -78.8(3)
C26 Zr1 C23 C22 -4.2(5)
C29 Zr1 C23 C22 -89.0(3)
C27 Zr1 C23 C22 150.4(16)
C24 Zr1 C23 C22 -115.1(4)
C28 Zr1 C23 C22 -130.2(3)
C3 Zr1 C23 C22 89.4(3)
C1 Zr1 C23 C22 -176.8(3)
C21 C20 C24 C23 0.1(5)
Zr1 C20 C24 C23 66.4(3)
C21 C20 C24 Zr1 -66.3(3)
C22 C23 C24 C20 0.6(5)
Zr1 C23 C24 C20 -65.7(3)
C22 C23 C24 Zr1 66.2(3)
C4 Zr1 C24 C20 109.0(3)
C2 Zr1 C24 C20 -155.6(3)
C21 Zr1 C24 C20 38.0(3)
C25 Zr1 C24 C20 -13.5(4)
C26 Zr1 C24 C20 -10.8(5)
C22 Zr1 C24 C20 78.8(3)
C29 Zr1 C24 C20 -44.1(4)
C27 Zr1 C24 C20 -73.8(4)
C23 Zr1 C24 C20 115.8(4)
C28 Zr1 C24 C20 -73.3(4)
C3 Zr1 C24 C20 143.3(3)
C1 Zr1 C24 C20 -131.4(4)
C4 Zr1 C24 C23 -6.7(3)
C2 Zr1 C24 C23 88.7(3)
C21 Zr1 C24 C23 -77.7(3)
C25 Zr1 C24 C23 -129.3(3)
C20 Zr1 C24 C23 -115.8(4)
C26 Zr1 C24 C23 -126.6(3)
C22 Zr1 C24 C23 -37.0(3)
C29 Zr1 C24 C23 -159.9(3)
C27 Zr1 C24 C23 170.5(3)
C28 Zr1 C24 C23 171.0(3)
C3 Zr1 C24 C23 27.5(3)
C1 Zr1 C24 C23 112.8(3)
C4 Zr1 C25 C26 43.1(3)
C2 Zr1 C25 C26 -69.4(3)
C21 Zr1 C25 C26 137.9(3)
C20 Zr1 C25 C26 170.3(3)
C22 Zr1 C25 C26 121.5(3)
C29 Zr1 C25 C26 -114.0(4)
C27 Zr1 C25 C26 -37.0(2)
C24 Zr1 C25 C26 177.3(2)
C23 Zr1 C25 C26 144.8(2)
C28 Zr1 C25 C26 -76.9(3)
C3 Zr1 C25 C26 22.4(3)
C1 Zr1 C25 C26 -98.2(3)
C4 Zr1 C25 C29 157.1(3)
C2 Zr1 C25 C29 44.6(4)
C21 Zr1 C25 C29 -108.1(3)
C20 Zr1 C25 C29 -75.7(3)
C26 Zr1 C25 C29 114.0(4)
C22 Zr1 C25 C29 -124.5(3)
C27 Zr1 C25 C29 77.0(3)
C24 Zr1 C25 C29 -68.7(3)
C23 Zr1 C25 C29 -101.2(3)
C28 Zr1 C25 C29 37.1(3)
C3 Zr1 C25 C29 136.4(3)
C1 Zr1 C25 C29 15.8(3)
C29 C25 C26 C27 -1.1(4)
Zr1 C25 C26 C27 66.9(3)
C29 C25 C26 Zr1 -67.9(3)
C4 Zr1 C26 C25 -136.2(3)
C2 Zr1 C26 C25 133.6(3)
C21 Zr1 C26 C25 -42.5(3)
C20 Zr1 C26 C25 -10.8(3)
C22 Zr1 C26 C25 -71.7(3)
C29 Zr1 C26 C25 37.8(3)
C27 Zr1 C26 C25 114.9(4)
C24 Zr1 C26 C25 -4.5(4)
C23 Zr1 C26 C25 -69.1(4)
C28 Zr1 C26 C25 78.0(3)
C3 Zr1 C26 C25 -161.5(3)
C1 Zr1 C26 C25 102.2(3)
C4 Zr1 C26 C27 109.0(3)
C2 Zr1 C26 C27 18.7(3)
C21 Zr1 C26 C27 -157.4(3)
C25 Zr1 C26 C27 -114.9(4)
C20 Zr1 C26 C27 -125.6(3)
C22 Zr1 C26 C27 173.4(2)
C29 Zr1 C26 C27 -77.1(3)
C24 Zr1 C26 C27 -119.4(3)
C23 Zr1 C26 C27 176.0(3)
C28 Zr1 C26 C27 -36.9(3)
C3 Zr1 C26 C27 83.7(3)
C1 Zr1 C26 C27 -12.7(3)
C25 C26 C27 C28 1.4(4)
Zr1 C26 C27 C28 67.4(3)
C25 C26 C27 Zr1 -66.0(3)
C4 Zr1 C27 C28 178.5(3)
C2 Zr1 C27 C28 81.4(3)
C21 Zr1 C27 C28 -84.4(3)
C25 Zr1 C27 C28 -77.6(3)
C20 Zr1 C27 C28 -40.4(4)
C26 Zr1 C27 C28 -114.7(4)
C22 Zr1 C27 C28 -127.0(4)
C29 Zr1 C27 C28 -36.7(3)
C24 Zr1 C27 C28 0.8(4)
C23 Zr1 C27 C28 87.2(17)
C3 Zr1 C27 C28 148.1(3)
C1 Zr1 C27 C28 54.5(3)
C4 Zr1 C27 C26 -66.8(3)
C2 Zr1 C27 C26 -163.9(3)
C21 Zr1 C27 C26 30.3(4)
C25 Zr1 C27 C26 37.0(2)
C20 Zr1 C27 C26 74.3(3)
C22 Zr1 C27 C26 -12.3(5)
C29 Zr1 C27 C26 78.0(3)
C24 Zr1 C27 C26 115.5(3)
C23 Zr1 C27 C26 -158.1(16)
C28 Zr1 C27 C26 114.7(4)
C3 Zr1 C27 C26 -97.2(2)
C1 Zr1 C27 C26 169.1(2)
C26 C27 C28 C29 -1.1(4)
Zr1 C27 C28 C29 65.4(3)
C26 C27 C28 Zr1 -66.5(2)
C4 Zr1 C28 C27 -1.7(3)
C2 Zr1 C28 C27 -97.2(3)
C21 Zr1 C28 C27 119.3(3)
C25 Zr1 C28 C27 77.7(3)
C20 Zr1 C28 C27 149.6(3)
C26 Zr1 C28 C27 37.2(2)
C22 Zr1 C28 C27 121.9(4)
C29 Zr1 C28 C27 115.5(4)
C24 Zr1 C28 C27 -179.5(2)
C23 Zr1 C28 C27 -170.7(2)
C3 Zr1 C28 C27 -36.0(3)
C1 Zr1 C28 C27 -121.1(3)
C4 Zr1 C28 C29 -117.3(3)
C2 Zr1 C28 C29 147.2(3)
C21 Zr1 C28 C29 3.8(3)
C25 Zr1 C28 C29 -37.8(3)
C20 Zr1 C28 C29 34.1(3)
C26 Zr1 C28 C29 -78.3(3)
C22 Zr1 C28 C29 6.4(5)
C27 Zr1 C28 C29 -115.5(4)
C24 Zr1 C28 C29 65.0(3)
C23 Zr1 C28 C29 73.7(4)
C3 Zr1 C28 C29 -151.6(3)
C1 Zr1 C28 C29 123.4(3)
C27 C28 C29 C25 0.5(4)
Zr1 C28 C29 C25 66.1(3)
C27 C28 C29 Zr1 -65.6(3)
C26 C25 C29 C28 0.3(4)
Zr1 C25 C29 C28 -67.5(3)
C26 C25 C29 Zr1 67.9(3)
C4 Zr1 C29 C28 84.4(3)
C2 Zr1 C29 C28 -35.6(3)
C21 Zr1 C29 C28 -176.8(3)
C25 Zr1 C29 C28 114.1(4)
C20 Zr1 C29 C28 -146.4(3)
C26 Zr1 C29 C28 76.8(3)
C22 Zr1 C29 C28 -176.7(2)
C27 Zr1 C29 C28 36.5(2)
C24 Zr1 C29 C28 -124.8(3)
C23 Zr1 C29 C28 -138.2(3)
C3 Zr1 C29 C28 44.3(4)
C1 Zr1 C29 C28 -52.5(3)
C4 Zr1 C29 C25 -29.7(3)
C2 Zr1 C29 C25 -149.7(3)
C21 Zr1 C29 C25 69.1(3)
C20 Zr1 C29 C25 99.5(3)
C26 Zr1 C29 C25 -37.3(2)
C22 Zr1 C29 C25 69.1(3)
C27 Zr1 C29 C25 -77.6(3)
C24 Zr1 C29 C25 121.1(3)
C23 Zr1 C29 C25 107.7(3)
C28 Zr1 C29 C25 -114.1(4)
C3 Zr1 C29 C25 -69.8(4)
C1 Zr1 C29 C25 -166.7(3)
C36 C31 C32 F32 179.7(3)
B1 C31 C32 F32 -0.1(5)
C36 C31 C32 C33 0.9(5)
B1 C31 C32 C33 -178.9(3)
F32 C32 C33 F33 1.1(5)
C31 C32 C33 F33 179.9(3)
F32 C32 C33 C34 -179.6(3)
C31 C32 C33 C34 -0.7(6)
F33 C33 C34 F34 0.9(6)
C32 C33 C34 F34 -178.5(3)
F33 C33 C34 C35 179.6(4)
C32 C33 C34 C35 0.3(6)
F34 C34 C35 F35 -0.1(6)
C33 C34 C35 F35 -178.9(3)
F34 C34 C35 C36 178.7(3)
C33 C34 C35 C36 -0.1(6)
C32 C31 C36 F36 -180.0(3)
B1 C31 C36 F36 -0.2(5)
C32 C31 C36 C35 -0.7(5)
B1 C31 C36 C35 179.1(3)
F35 C35 C36 F36 -1.6(5)
C34 C35 C36 F36 179.6(3)
F35 C35 C36 C31 179.2(3)
C34 C35 C36 C31 0.4(6)
C46 C41 C42 F42 176.7(3)
B1 C41 C42 F42 -3.2(4)
C46 C41 C42 C43 -2.3(5)
B1 C41 C42 C43 177.8(3)
F42 C42 C43 F43 2.2(5)
C41 C42 C43 F43 -178.7(3)
F42 C42 C43 C44 -176.5(3)
C41 C42 C43 C44 2.6(5)
F43 C43 C44 F44 0.0(5)
C42 C43 C44 F44 178.7(3)
F43 C43 C44 C45 -179.0(3)
C42 C43 C44 C45 -0.3(5)
F44 C44 C45 F45 1.1(5)
C43 C44 C45 F45 -180.0(3)
F44 C44 C45 C46 179.1(3)
C43 C44 C45 C46 -1.9(5)
F45 C45 C46 F46 -0.3(4)
C44 C45 C46 F46 -178.3(3)
F45 C45 C46 C41 -179.8(3)
C44 C45 C46 C41 2.1(5)
C42 C41 C46 F46 -179.6(3)
B1 C41 C46 F46 0.3(5)
C42 C41 C46 C45 0.0(5)
B1 C41 C46 C45 179.8(3)
C1 C2 B1 C41 -167(4)
Zr1 C2 B1 C41 -126.8(2)
C1 C2 B1 C31 77(4)
Zr1 C2 B1 C31 117.0(2)
C1 C2 B1 C3 -47(4)
Zr1 C2 B1 C3 -6.8(3)
C42 C41 B1 C2 -151.2(3)
C46 C41 B1 C2 28.9(4)
C42 C41 B1 C31 -38.3(4)
C46 C41 B1 C31 141.9(3)
C42 C41 B1 C3 82.0(3)
C46 C41 B1 C3 -97.9(3)
C36 C31 B1 C2 56.1(4)
C32 C31 B1 C2 -124.1(3)
C36 C31 B1 C41 -60.8(4)
C32 C31 B1 C41 119.0(4)
C36 C31 B1 C3 -176.8(3)
C32 C31 B1 C3 2.9(5)
C4 C3 B1 C2 7.9(7)
Zr1 C3 B1 C2 6.5(3)
C4 C3 B1 C41 130.2(5)
Zr1 C3 B1 C41 128.9(2)
C4 C3 B1 C31 -111.6(5)
Zr1 C3 B1 C31 -113.0(2)
